data_4024431
loop_
_publ_author_name
'Adam D. Miller'
'Jennifer L. McBee'
'T. Don Tilley'

_publ_section_title
;
Zirconocene-Mediated Macrocyclizations of Diynes Containing
Di-o-Methylphenylene Spacers
;
_journal_name_full 'Journal of Organic Chemistry'
_journal_page_first 2880
_journal_page_last 2883
_journal_paper_doi 10.1021/jo802715m
_journal_volume 74
_journal_year 2009
_chemical_formula_moiety 'C88 H96 Zr2'
_chemical_formula_sum 'C88 H96 Zr2'
_chemical_formula_weight 1336.09
_chemical_name_systematic
; 
 ? 
;
_space_group_IT_number 14
_symmetry_cell_setting monoclinic
_symmetry_space_group_name_Hall '-P 2ybc'
_symmetry_space_group_name_H-M 'P 1 21/c 1'
_atom_sites_solution_hydrogens geom
_atom_sites_solution_primary direct
_atom_sites_solution_secondary difmap
_audit_creation_method SHELXL-97
_cell_angle_alpha 90.00
_cell_angle_beta 94.963(2)
_cell_angle_gamma 90.00
_cell_formula_units_Z 2
_cell_length_a 10.5012(10)
_cell_length_b 17.8328(17)
_cell_length_c 17.7760(17)
_cell_measurement_reflns_used 5502
_cell_measurement_temperature 150(2)
_cell_measurement_theta_max 25.60
_cell_measurement_theta_min 2.46
_cell_volume 3316.4(5)
_computing_cell_refinement 'Saint v7.06, Bruker 2004'
_computing_data_collection 'Apex2-v1.0.27, Bruker 2004'
_computing_data_reduction 'Saint v7.06, Bruker 2004'
_computing_molecular_graphics 'SHELXL-XP (Sheldrick, 1997)'
_computing_structure_refinement 'SHELXL-97 (Sheldrick, 1997)'
_computing_structure_solution 'SHELXS-97 (Sheldrick, 1990)'
_diffrn_ambient_temperature 150(2)
_diffrn_measured_fraction_theta_full 0.995
_diffrn_measured_fraction_theta_max 0.995
_diffrn_measurement_device_type 'Bruker Pt 200'
_diffrn_measurement_method \w/2\q-scans
_diffrn_radiation_monochromator 'Si-<111> channel cut crystal'
_diffrn_radiation_source synchrotron
_diffrn_radiation_type synchrotron
_diffrn_radiation_wavelength 0.7750
_diffrn_reflns_av_R_equivalents 0.0499
_diffrn_reflns_av_sigmaI/netI 0.0340
_diffrn_reflns_limit_h_max 12
_diffrn_reflns_limit_h_min -12
_diffrn_reflns_limit_k_max 20
_diffrn_reflns_limit_k_min -20
_diffrn_reflns_limit_l_max 20
_diffrn_reflns_limit_l_min -20
_diffrn_reflns_number 31351
_diffrn_reflns_theta_full 24.53
_diffrn_reflns_theta_max 24.53
_diffrn_reflns_theta_min 1.62
_diffrn_standards_decay_% 0
_diffrn_standards_interval_count 0
_diffrn_standards_interval_time 0
_diffrn_standards_number 0
_exptl_absorpt_coefficient_mu 0.448
_exptl_absorpt_correction_T_max 0.288
_exptl_absorpt_correction_T_min 0.208
_exptl_absorpt_correction_type multi-scan
_exptl_absorpt_process_details 'Sadabs, 2004'
_exptl_crystal_colour orange
_exptl_crystal_density_diffrn 1.338
_exptl_crystal_density_method 'not measured'
_exptl_crystal_description plate
_exptl_crystal_F_000 1408
_exptl_crystal_size_max 0.10
_exptl_crystal_size_mid 0.08
_exptl_crystal_size_min 0.06
_refine_diff_density_max 1.085
_refine_diff_density_min -0.476
_refine_diff_density_rms 0.106
_refine_ls_extinction_method none
_refine_ls_goodness_of_fit_ref 1.090
_refine_ls_hydrogen_treatment constr
_refine_ls_matrix_type full
_refine_ls_number_parameters 406
_refine_ls_number_reflns 5517
_refine_ls_number_restraints 0
_refine_ls_restrained_S_all 1.090
_refine_ls_R_factor_all 0.0842
_refine_ls_R_factor_gt 0.0600
_refine_ls_shift/su_max 0.003
_refine_ls_shift/su_mean 0.000
_refine_ls_structure_factor_coef Fsqd
_refine_ls_weighting_details 'calc w=1/[\s^2^(Fo^2^)+(0.0963P)^2^+4.3818P] where P=(Fo^2^+2Fc^2^)/3'
_refine_ls_weighting_scheme calc
_refine_ls_wR_factor_gt 0.1641
_refine_ls_wR_factor_ref 0.1848
_reflns_number_gt 3959
_reflns_number_total 5517
_reflns_threshold_expression >2sigma(I)
_cod_data_source_file jo802715m_si_001.cif
_cod_data_source_block adam10
_cod_depositor_comments
;
The following automatic conversions were performed:
'_symmetry_cell_setting' value 'Monoclinic' changed to 'monoclinic'
according to '/home/saulius/struct/CIF-dictionaries/cif_core.dic'
dictionary named 'cif_core.dic' version 2.4.1 from 2010-06-29.

Automatic conversion script
Id: cif_fix_enum 1527 2010-12-29 10:47:43Z saulius 
;
_cod_original_sg_symbol_H-M P2(1)/c
_cod_database_code 4024431

loop_
_symmetry_equiv_pos_as_xyz
'x, y, z'
'-x, y+1/2, -z+1/2'
'-x, -y, -z'
'x, -y-1/2, z-1/2'

loop_
_atom_site_label
_atom_site_type_symbol
_atom_site_fract_x
_atom_site_fract_y
_atom_site_fract_z
_atom_site_U_iso_or_equiv
_atom_site_adp_type
_atom_site_occupancy
_atom_site_symmetry_multiplicity
_atom_site_calc_flag
_atom_site_refinement_flags
_atom_site_disorder_assembly
_atom_site_disorder_group
Zr1 Zr 0.07157(5) 0.06799(2) 0.71332(3) 0.0558(2) Uani 1 1 d . . .
C20 C -0.1433(8) 0.2312(4) 0.7626(5) 0.104(3) Uani 1 1 d . . .
H20A H -0.1448 0.1816 0.7850 0.124 Uiso 1 1 calc R . .
H20B H -0.1909 0.2284 0.7134 0.124 Uiso 1 1 calc R . .
C27 C 0.5036(5) 0.2943(3) 0.5105(3) 0.0516(13) Uani 1 1 d . . .
C18 C 0.0622(5) 0.1941(3) 0.7098(3) 0.0551(14) Uani 1 1 d . . .
C37 C 0.7413(5) 0.5557(3) 0.3893(3) 0.0519(14) Uani 1 1 d . . .
C41 C 0.1811(5) 0.3009(3) 0.6537(3) 0.0508(13) Uani 1 1 d . . .
C28 C 0.3851(6) 0.2739(3) 0.4776(3) 0.0545(14) Uani 1 1 d . . .
H28A H 0.3592 0.2930 0.4301 0.065 Uiso 1 1 calc R . .
C29 C 0.3025(5) 0.2267(3) 0.5114(3) 0.0521(13) Uani 1 1 d . . .
C24 C 0.4680(6) 0.2082(3) 0.6126(3) 0.0579(14) Uani 1 1 d . . .
C23 C 0.3405(5) 0.1988(3) 0.5837(3) 0.0529(14) Uani 1 1 d . . .
C17 C 0.1547(5) 0.2178(3) 0.6670(3) 0.0534(13) Uani 1 1 d . . .
C44 C 0.6796(5) 0.5924(3) 0.3294(3) 0.0542(13) Uani 1 1 d . . .
H44A H 0.6104 0.5692 0.3027 0.065 Uiso 1 1 calc R . .
C38 C 0.8519(5) 0.5891(3) 0.4242(3) 0.0525(13) Uani 1 1 d . . .
H38A H 0.8991 0.5636 0.4629 0.063 Uiso 1 1 calc R . .
C34 C 0.6914(5) 0.4841(3) 0.4191(3) 0.0526(13) Uani 1 1 d . . .
C32 C 0.6387(6) 0.4079(3) 0.5241(3) 0.0605(15) Uani 1 1 d . . .
H32A H 0.6427 0.4011 0.5762 0.073 Uiso 1 1 calc R . .
C35 C 0.6311(5) 0.4308(3) 0.3716(3) 0.0548(14) Uani 1 1 d . . .
H35A H 0.6283 0.4374 0.3196 0.066 Uiso 1 1 calc R . .
C36 C 0.5749(5) 0.3680(3) 0.4005(3) 0.0550(14) Uani 1 1 d . . .
H36A H 0.5353 0.3330 0.3674 0.066 Uiso 1 1 calc R . .
C15 C 0.2330(6) 0.0880(3) 0.6398(3) 0.0564(14) Uani 1 1 d . . .
C43 C 0.3535(7) 0.3000(3) 0.7620(3) 0.0732(17) Uani 1 1 d . . .
H43A H 0.3171 0.2516 0.7701 0.110 Uiso 1 1 calc R . .
H43B H 0.3457 0.3310 0.8054 0.110 Uiso 1 1 calc R . .
H43C H 0.4422 0.2944 0.7538 0.110 Uiso 1 1 calc R . .
C16 C 0.2430(5) 0.1630(3) 0.6310(3) 0.0528(13) Uani 1 1 d . . .
C33 C 0.6963(6) 0.4709(3) 0.4953(3) 0.0607(15) Uani 1 1 d . . .
H33A H 0.7390 0.5046 0.5285 0.073 Uiso 1 1 calc R . .
C31 C 0.5766(5) 0.3559(3) 0.4781(3) 0.0517(13) Uani 1 1 d . . .
C39 C 0.1071(5) 0.3405(3) 0.5975(3) 0.0537(13) Uani 1 1 d . . .
C26 C 0.5450(6) 0.2568(3) 0.5762(3) 0.0598(14) Uani 1 1 d . . .
H26A H 0.6284 0.2647 0.5968 0.072 Uiso 1 1 calc R . .
C12 C 0.4453(8) -0.0844(4) 0.5908(5) 0.101(3) Uani 1 1 d . . .
H12A H 0.4493 -0.1349 0.6113 0.122 Uiso 1 1 calc R . .
H12B H 0.4089 -0.0871 0.5389 0.122 Uiso 1 1 calc R . .
C4 C 0.2558(7) 0.0589(4) 0.8130(4) 0.083(2) Uani 1 1 d . . .
H4A H 0.3445 0.0733 0.8072 0.099 Uiso 1 1 calc R . .
C14 C 0.3114(6) 0.0351(3) 0.5965(4) 0.0696(18) Uani 1 1 d . . .
H14A H 0.3848 0.0623 0.5812 0.084 Uiso 1 1 calc R . .
H14B H 0.2603 0.0201 0.5509 0.084 Uiso 1 1 calc R . .
C30 C 0.1774(6) 0.2058(3) 0.4712(3) 0.0680(16) Uani 1 1 d . . .
H30A H 0.1682 0.2301 0.4228 0.102 Uiso 1 1 calc R . .
H30B H 0.1095 0.2214 0.5005 0.102 Uiso 1 1 calc R . .
H30C H 0.1738 0.1524 0.4643 0.102 Uiso 1 1 calc R . .
C8 C -0.1254(6) 0.0843(3) 0.6248(4) 0.0727(17) Uani 1 1 d . . .
H8A H -0.1658 0.1322 0.6101 0.087 Uiso 1 1 calc R . .
C42 C 0.2833(6) 0.3364(3) 0.6931(3) 0.0571(14) Uani 1 1 d . . .
C40 C -0.0215(6) 0.3127(3) 0.5628(4) 0.0693(17) Uani 1 1 d . . .
H40A H -0.0558 0.3480 0.5257 0.104 Uiso 1 1 calc R . .
H40B H -0.0792 0.3076 0.6016 0.104 Uiso 1 1 calc R . .
H40C H -0.0108 0.2649 0.5393 0.104 Uiso 1 1 calc R . .
C9 C -0.0385(7) 0.0450(3) 0.5841(4) 0.0752(18) Uani 1 1 d . . .
H9A H -0.0073 0.0611 0.5362 0.090 Uiso 1 1 calc R . .
C5 C 0.2059(8) -0.0121(4) 0.8053(4) 0.086(2) Uani 1 1 d . . .
H5A H 0.2534 -0.0568 0.7921 0.104 Uiso 1 1 calc R . .
C13 C 0.3590(8) -0.0348(4) 0.6374(4) 0.095(2) Uani 1 1 d . . .
H13A H 0.2861 -0.0643 0.6501 0.114 Uiso 1 1 calc R . .
H13B H 0.4070 -0.0206 0.6843 0.114 Uiso 1 1 calc R . .
C25 C 0.5255(6) 0.1659(4) 0.6817(4) 0.0773(18) Uani 1 1 d . . .
H25A H 0.6134 0.1804 0.6923 0.116 Uiso 1 1 calc R . .
H25B H 0.5207 0.1130 0.6722 0.116 Uiso 1 1 calc R . .
H25C H 0.4789 0.1778 0.7243 0.116 Uiso 1 1 calc R . .
C10 C -0.0199(7) -0.0260(3) 0.6174(4) 0.0795(19) Uani 1 1 d . . .
H10A H 0.0268 -0.0678 0.5968 0.095 Uiso 1 1 calc R . .
C7 C -0.1597(7) 0.0375(4) 0.6831(4) 0.0798(19) Uani 1 1 d . . .
H7A H -0.2284 0.0469 0.7158 0.096 Uiso 1 1 calc R . .
C19 C -0.0147(6) 0.2492(3) 0.7517(4) 0.0722(18) Uani 1 1 d . . .
H19A H 0.0302 0.2572 0.8011 0.087 Uiso 1 1 calc R . .
H19B H -0.0147 0.2966 0.7250 0.087 Uiso 1 1 calc R . .
C2 C 0.0571(7) 0.0582(4) 0.8526(4) 0.082(2) Uani 1 1 d . . .
H2A H -0.0167 0.0720 0.8798 0.099 Uiso 1 1 calc R . .
C3 C 0.1633(8) 0.1034(3) 0.8430(4) 0.085(2) Uani 1 1 d . . .
H3A H 0.1762 0.1547 0.8620 0.102 Uiso 1 1 calc R . .
C22 C -0.1773(8) 0.2774(5) 0.8935(5) 0.106(3) Uani 1 1 d . . .
H22A H -0.2247 0.3127 0.9208 0.160 Uiso 1 1 calc R . .
H22B H -0.0875 0.2869 0.9036 0.160 Uiso 1 1 calc R . .
H22C H -0.1961 0.2274 0.9093 0.160 Uiso 1 1 calc R . .
C21 C -0.2137(7) 0.2852(4) 0.8120(4) 0.084(2) Uani 1 1 d . . .
H21A H -0.1967 0.3363 0.7970 0.101 Uiso 1 1 calc R . .
H21B H -0.3050 0.2767 0.8027 0.101 Uiso 1 1 calc R . .
C6 C -0.0952(7) -0.0302(3) 0.6765(4) 0.083(2) Uani 1 1 d . . .
H6A H -0.1097 -0.0757 0.7055 0.099 Uiso 1 1 calc R . .
C11 C 0.5713(10) -0.0535(5) 0.5932(6) 0.130(4) Uani 1 1 d . . .
H11A H 0.6237 -0.0846 0.5643 0.195 Uiso 1 1 calc R . .
H11B H 0.6076 -0.0515 0.6447 0.195 Uiso 1 1 calc R . .
H11C H 0.5673 -0.0039 0.5724 0.195 Uiso 1 1 calc R . .
C1 C 0.0875(8) -0.0122(4) 0.8302(4) 0.089(2) Uani 1 1 d . . .
H1A H 0.0362 -0.0572 0.8372 0.106 Uiso 1 1 calc R . .

loop_
_atom_site_aniso_label
_atom_site_aniso_U_11
_atom_site_aniso_U_22
_atom_site_aniso_U_33
_atom_site_aniso_U_23
_atom_site_aniso_U_13
_atom_site_aniso_U_12
Zr1 0.0827(4) 0.0271(3) 0.0639(4) 0.0025(2) 0.0418(3) -0.0040(2)
C20 0.111(6) 0.053(4) 0.159(7) 0.001(4) 0.080(5) 0.012(4)
C27 0.069(4) 0.032(2) 0.058(3) 0.006(2) 0.029(3) 0.001(2)
C18 0.077(4) 0.031(2) 0.063(3) -0.002(2) 0.033(3) -0.004(2)
C37 0.074(4) 0.028(2) 0.060(3) -0.004(2) 0.041(3) 0.002(2)
C41 0.075(3) 0.027(2) 0.056(3) 0.000(2) 0.038(3) 0.000(2)
C28 0.084(4) 0.031(2) 0.053(3) 0.004(2) 0.035(3) 0.003(2)
C29 0.075(4) 0.030(2) 0.055(3) 0.000(2) 0.031(3) 0.000(2)
C24 0.074(4) 0.041(3) 0.062(3) 0.011(2) 0.027(3) 0.000(3)
C23 0.076(4) 0.026(2) 0.062(3) 0.004(2) 0.037(3) 0.003(2)
C17 0.080(4) 0.028(2) 0.057(3) 0.002(2) 0.033(3) -0.003(2)
C44 0.073(3) 0.035(3) 0.059(3) 0.001(2) 0.030(3) -0.003(2)
C38 0.075(4) 0.031(2) 0.056(3) 0.000(2) 0.028(3) 0.003(2)
C34 0.071(3) 0.033(3) 0.060(3) 0.004(2) 0.038(3) 0.001(2)
C32 0.085(4) 0.045(3) 0.056(3) 0.010(2) 0.031(3) -0.005(3)
C35 0.085(4) 0.031(2) 0.054(3) -0.002(2) 0.038(3) -0.002(2)
C36 0.078(4) 0.033(2) 0.060(3) -0.002(2) 0.040(3) -0.005(2)
C15 0.079(4) 0.035(3) 0.062(3) 0.006(2) 0.039(3) 0.004(2)
C43 0.100(5) 0.046(3) 0.074(4) 0.015(3) 0.013(4) -0.013(3)
C16 0.073(3) 0.032(3) 0.059(3) 0.006(2) 0.035(3) 0.001(2)
C33 0.085(4) 0.041(3) 0.060(3) 0.000(2) 0.031(3) -0.011(3)
C31 0.065(3) 0.029(2) 0.066(3) 0.004(2) 0.032(3) 0.001(2)
C39 0.078(4) 0.028(2) 0.061(3) -0.005(2) 0.035(3) 0.000(2)
C26 0.065(3) 0.045(3) 0.073(4) 0.009(3) 0.029(3) 0.000(3)
C12 0.128(7) 0.059(4) 0.125(7) 0.013(4) 0.056(5) 0.012(4)
C4 0.084(4) 0.091(5) 0.075(4) 0.031(4) 0.022(4) -0.005(4)
C14 0.092(4) 0.037(3) 0.088(4) 0.009(3) 0.054(4) 0.007(3)
C30 0.093(4) 0.051(3) 0.065(4) 0.002(3) 0.035(3) -0.010(3)
C8 0.087(4) 0.044(3) 0.089(4) -0.007(3) 0.016(4) -0.002(3)
C42 0.079(4) 0.033(3) 0.065(3) 0.004(2) 0.035(3) -0.002(3)
C40 0.091(4) 0.034(3) 0.087(4) 0.002(3) 0.032(4) -0.001(3)
C9 0.098(5) 0.058(4) 0.075(4) -0.012(3) 0.040(4) -0.019(3)
C5 0.145(7) 0.051(4) 0.068(4) 0.007(3) 0.035(4) 0.025(4)
C13 0.137(6) 0.051(4) 0.109(6) 0.012(4) 0.070(5) 0.019(4)
C25 0.082(4) 0.066(4) 0.089(4) 0.034(3) 0.033(4) 0.001(3)
C10 0.093(5) 0.044(3) 0.104(5) -0.020(3) 0.028(4) -0.010(3)
C7 0.083(4) 0.077(4) 0.085(5) -0.004(4) 0.042(4) -0.014(4)
C19 0.098(5) 0.035(3) 0.092(4) -0.002(3) 0.059(4) -0.004(3)
C2 0.103(5) 0.088(5) 0.062(4) 0.005(3) 0.045(4) 0.005(4)
C3 0.145(7) 0.040(3) 0.069(4) -0.003(3) 0.008(4) 0.005(4)
C22 0.113(6) 0.087(6) 0.123(7) 0.003(5) 0.030(5) -0.002(5)
C21 0.093(5) 0.065(4) 0.101(5) 0.002(4) 0.052(4) 0.013(3)
C6 0.104(5) 0.045(3) 0.102(5) 0.009(3) 0.025(4) -0.023(3)
C11 0.150(9) 0.087(6) 0.162(9) 0.013(6) 0.069(7) 0.018(6)
C1 0.143(7) 0.055(4) 0.072(4) 0.022(3) 0.033(4) -0.027(4)

loop_
_atom_type_symbol
_atom_type_description
_atom_type_scat_dispersion_real
_atom_type_scat_dispersion_imag
_atom_type_scat_source
C C -0.0020 0.0020 'International Tables Vol C Tables 4.2.6.8 and 6.1.1.4'
H H 0.0000 0.0000 'International Tables Vol C Tables 4.2.6.8 and 6.1.1.4'
Zr Zr -1.9217 0.6594 'International Tables Vol C Tables 4.2.6.8 and 6.1.1.4'

loop_
_geom_angle_atom_site_label_1
_geom_angle_atom_site_label_2
_geom_angle_atom_site_label_3
_geom_angle
_geom_angle_site_symmetry_1
_geom_angle_site_symmetry_3
_geom_angle_publ_flag
C18 Zr1 C15 81.93(17) . . ?
C18 Zr1 C2 95.2(2) . . ?
C15 Zr1 C2 134.2(2) . . ?
C18 Zr1 C7 99.9(2) . . ?
C15 Zr1 C7 132.4(2) . . ?
C2 Zr1 C7 93.2(2) . . ?
C18 Zr1 C3 77.6(2) . . ?
C15 Zr1 C3 104.2(3) . . ?
C2 Zr1 C3 32.5(2) . . ?
C7 Zr1 C3 122.8(3) . . ?
C18 Zr1 C8 80.5(2) . . ?
C15 Zr1 C8 103.8(2) . . ?
C2 Zr1 C8 120.8(2) . . ?
C7 Zr1 C8 32.5(2) . . ?
C3 Zr1 C8 141.3(2) . . ?
C18 Zr1 C5 127.4(2) . . ?
C15 Zr1 C5 93.4(2) . . ?
C2 Zr1 C5 52.7(2) . . ?
C7 Zr1 C5 119.8(3) . . ?
C3 Zr1 C5 52.7(2) . . ?
C8 Zr1 C5 149.5(2) . . ?
C18 Zr1 C4 96.5(2) . . ?
C15 Zr1 C4 81.2(2) . . ?
C2 Zr1 C4 53.6(2) . . ?
C7 Zr1 C4 144.2(2) . . ?
C3 Zr1 C4 32.3(2) . . ?
C8 Zr1 C4 173.6(2) . . ?
C5 Zr1 C4 31.7(2) . . ?
C18 Zr1 C9 97.0(2) . . ?
C15 Zr1 C9 78.8(2) . . ?
C2 Zr1 C9 146.2(2) . . ?
C7 Zr1 C9 53.7(2) . . ?
C3 Zr1 C9 173.3(2) . . ?
C8 Zr1 C9 32.4(2) . . ?
C5 Zr1 C9 133.7(2) . . ?
C4 Zr1 C9 154.0(2) . . ?
C18 Zr1 C1 126.2(2) . . ?
C15 Zr1 C1 124.6(2) . . ?
C2 Zr1 C1 31.5(2) . . ?
C7 Zr1 C1 92.7(3) . . ?
C3 Zr1 C1 52.4(2) . . ?
C8 Zr1 C1 125.2(2) . . ?
C5 Zr1 C1 31.3(2) . . ?
C4 Zr1 C1 52.3(2) . . ?
C9 Zr1 C1 130.9(2) . . ?
C18 Zr1 C10 129.2(2) . . ?
C15 Zr1 C10 88.5(2) . . ?
C2 Zr1 C10 124.9(2) . . ?
C7 Zr1 C10 53.4(2) . . ?
C3 Zr1 C10 152.3(2) . . ?
C8 Zr1 C10 53.6(2) . . ?
C5 Zr1 C10 102.8(2) . . ?
C4 Zr1 C10 131.2(2) . . ?
C9 Zr1 C10 32.4(2) . . ?
C1 Zr1 C10 100.1(2) . . ?
C18 Zr1 C6 131.2(2) . . ?
C15 Zr1 C6 119.9(2) . . ?
C2 Zr1 C6 96.2(2) . . ?
C7 Zr1 C6 32.2(2) . . ?
C3 Zr1 C6 128.2(2) . . ?
C8 Zr1 C6 53.2(2) . . ?
C5 Zr1 C6 96.5(3) . . ?
C4 Zr1 C6 127.8(2) . . ?
C9 Zr1 C6 52.8(2) . . ?
C1 Zr1 C6 79.3(2) . . ?
C10 Zr1 C6 31.6(2) . . ?
C19 C20 C21 116.6(7) . . ?
C19 C20 H20A 108.1 . . ?
C21 C20 H20A 108.1 . . ?
C19 C20 H20B 108.1 . . ?
C21 C20 H20B 108.1 . . ?
H20A C20 H20B 107.3 . . ?
C28 C27 C26 115.9(5) . . ?
C28 C27 C31 120.6(5) . . ?
C26 C27 C31 123.4(5) . . ?
C17 C18 C19 121.1(4) . . ?
C17 C18 Zr1 107.2(3) . . ?
C19 C18 Zr1 131.3(3) . . ?
C44 C37 C38 117.5(5) . . ?
C44 C37 C34 121.9(5) . . ?
C38 C37 C34 120.6(5) . . ?
C42 C41 C39 119.2(4) . . ?
C42 C41 C17 120.5(5) . . ?
C39 C41 C17 120.1(5) . . ?
C27 C28 C29 123.7(5) . . ?
C27 C28 H28A 118.2 . . ?
C29 C28 H28A 118.2 . . ?
C28 C29 C23 118.3(5) . . ?
C28 C29 C30 120.4(5) . . ?
C23 C29 C30 121.3(5) . . ?
C26 C24 C23 118.8(5) . . ?
C26 C24 C25 118.7(6) . . ?
C23 C24 C25 122.5(5) . . ?
C24 C23 C29 118.7(5) . . ?
C24 C23 C16 121.0(5) . . ?
C29 C23 C16 120.2(5) . . ?
C18 C17 C16 121.8(4) . . ?
C18 C17 C41 122.5(4) . . ?
C16 C17 C41 115.6(4) . . ?
C37 C44 C42 122.3(6) . 3_666 ?
C37 C44 H44A 118.9 . . ?
C42 C44 H44A 118.9 3_666 . ?
C39 C38 C37 121.6(5) 3_666 . ?
C39 C38 H38A 119.2 3_666 . ?
C37 C38 H38A 119.2 . . ?
C33 C34 C35 117.4(4) . . ?
C33 C34 C37 120.9(5) . . ?
C35 C34 C37 121.7(5) . . ?
C31 C32 C33 121.8(5) . . ?
C31 C32 H32A 119.1 . . ?
C33 C32 H32A 119.1 . . ?
C36 C35 C34 121.0(5) . . ?
C36 C35 H35A 119.5 . . ?
C34 C35 H35A 119.5 . . ?
C35 C36 C31 121.5(5) . . ?
C35 C36 H36A 119.3 . . ?
C31 C36 H36A 119.3 . . ?
C16 C15 C14 120.7(4) . . ?
C16 C15 Zr1 107.0(3) . . ?
C14 C15 Zr1 131.9(4) . . ?
C42 C43 H43A 109.5 . . ?
C42 C43 H43B 109.5 . . ?
H43A C43 H43B 109.5 . . ?
C42 C43 H43C 109.5 . . ?
H43A C43 H43C 109.5 . . ?
H43B C43 H43C 109.5 . . ?
C15 C16 C23 122.7(4) . . ?
C15 C16 C17 122.1(4) . . ?
C23 C16 C17 115.2(4) . . ?
C34 C33 C32 121.4(5) . . ?
C34 C33 H33A 119.3 . . ?
C32 C33 H33A 119.3 . . ?
C32 C31 C36 117.0(4) . . ?
C32 C31 C27 120.4(5) . . ?
C36 C31 C27 122.3(5) . . ?
C38 C39 C41 119.1(5) 3_666 . ?
C38 C39 C40 117.8(5) 3_666 . ?
C41 C39 C40 122.9(4) . . ?
C27 C26 C24 123.0(6) . . ?
C27 C26 H26A 118.5 . . ?
C24 C26 H26A 118.5 . . ?
C11 C12 C13 110.2(7) . . ?
C11 C12 H12A 109.6 . . ?
C13 C12 H12A 109.6 . . ?
C11 C12 H12B 109.6 . . ?
C13 C12 H12B 109.6 . . ?
H12A C12 H12B 108.1 . . ?
C5 C4 C3 106.9(6) . . ?
C5 C4 Zr1 74.0(5) . . ?
C3 C4 Zr1 73.4(4) . . ?
C5 C4 H4A 126.1 . . ?
C3 C4 H4A 126.1 . . ?
Zr1 C4 H4A 126.1 . . ?
C15 C14 C13 116.4(5) . . ?
C15 C14 H14A 108.2 . . ?
C13 C14 H14A 108.2 . . ?
C15 C14 H14B 108.2 . . ?
C13 C14 H14B 108.2 . . ?
H14A C14 H14B 107.3 . . ?
C29 C30 H30A 109.5 . . ?
C29 C30 H30B 109.5 . . ?
H30A C30 H30B 109.5 . . ?
C29 C30 H30C 109.5 . . ?
H30A C30 H30C 109.5 . . ?
H30B C30 H30C 109.5 . . ?
C9 C8 C7 107.7(6) . . ?
C9 C8 Zr1 74.2(4) . . ?
C7 C8 Zr1 73.6(4) . . ?
C9 C8 H8A 125.8 . . ?
C7 C8 H8A 125.8 . . ?
Zr1 C8 H8A 125.8 . . ?
C41 C42 C44 119.6(5) . 3_666 ?
C41 C42 C43 120.9(5) . . ?
C44 C42 C43 119.4(5) 3_666 . ?
C39 C40 H40A 109.5 . . ?
C39 C40 H40B 109.5 . . ?
H40A C40 H40B 109.5 . . ?
C39 C40 H40C 109.5 . . ?
H40A C40 H40C 109.5 . . ?
H40B C40 H40C 109.5 . . ?
C8 C9 C10 107.8(6) . . ?
C8 C9 Zr1 73.4(4) . . ?
C10 C9 Zr1 74.1(4) . . ?
C8 C9 H9A 125.7 . . ?
C10 C9 H9A 125.7 . . ?
Zr1 C9 H9A 125.7 . . ?
C1 C5 C4 108.8(6) . . ?
C1 C5 Zr1 74.6(4) . . ?
C4 C5 Zr1 74.3(4) . . ?
C1 C5 H5A 125.2 . . ?
C4 C5 H5A 125.2 . . ?
Zr1 C5 H5A 125.2 . . ?
C14 C13 C12 113.4(6) . . ?
C14 C13 H13A 108.9 . . ?
C12 C13 H13A 108.9 . . ?
C14 C13 H13B 108.9 . . ?
C12 C13 H13B 108.9 . . ?
H13A C13 H13B 107.7 . . ?
C24 C25 H25A 109.5 . . ?
C24 C25 H25B 109.5 . . ?
H25A C25 H25B 109.5 . . ?
C24 C25 H25C 109.5 . . ?
H25A C25 H25C 109.5 . . ?
H25B C25 H25C 109.5 . . ?
C6 C10 C9 107.7(6) . . ?
C6 C10 Zr1 74.3(4) . . ?
C9 C10 Zr1 73.5(4) . . ?
C6 C10 H10A 125.8 . . ?
C9 C10 H10A 125.8 . . ?
Zr1 C10 H10A 125.8 . . ?
C6 C7 C8 107.2(6) . . ?
C6 C7 Zr1 74.7(4) . . ?
C8 C7 Zr1 73.9(4) . . ?
C6 C7 H7A 125.9 . . ?
C8 C7 H7A 125.9 . . ?
Zr1 C7 H7A 125.9 . . ?
C20 C19 C18 118.5(5) . . ?
C20 C19 H19A 107.7 . . ?
C18 C19 H19A 107.7 . . ?
C20 C19 H19B 107.7 . . ?
C18 C19 H19B 107.7 . . ?
H19A C19 H19B 107.1 . . ?
C1 C2 C3 106.6(6) . . ?
C1 C2 Zr1 74.9(4) . . ?
C3 C2 Zr1 73.8(4) . . ?
C1 C2 H2A 126.1 . . ?
C3 C2 H2A 126.1 . . ?
Zr1 C2 H2A 126.1 . . ?
C4 C3 C2 107.9(6) . . ?
C4 C3 Zr1 74.3(4) . . ?
C2 C3 Zr1 73.7(4) . . ?
C4 C3 H3A 125.7 . . ?
C2 C3 H3A 125.7 . . ?
Zr1 C3 H3A 125.7 . . ?
C21 C22 H22A 109.5 . . ?
C21 C22 H22B 109.5 . . ?
H22A C22 H22B 109.5 . . ?
C21 C22 H22C 109.5 . . ?
H22A C22 H22C 109.5 . . ?
H22B C22 H22C 109.5 . . ?
C22 C21 C20 113.9(7) . . ?
C22 C21 H21A 108.8 . . ?
C20 C21 H21A 108.8 . . ?
C22 C21 H21B 108.8 . . ?
C20 C21 H21B 108.8 . . ?
H21A C21 H21B 107.7 . . ?
C10 C6 C7 109.5(6) . . ?
C10 C6 Zr1 74.2(4) . . ?
C7 C6 Zr1 73.0(4) . . ?
C10 C6 H6A 125.0 . . ?
C7 C6 H6A 125.0 . . ?
Zr1 C6 H6A 125.0 . . ?
C12 C11 H11A 109.5 . . ?
C12 C11 H11B 109.5 . . ?
H11A C11 H11B 109.5 . . ?
C12 C11 H11C 109.5 . . ?
H11A C11 H11C 109.5 . . ?
H11B C11 H11C 109.5 . . ?
C5 C1 C2 109.7(6) . . ?
C5 C1 Zr1 74.1(4) . . ?
C2 C1 Zr1 73.6(4) . . ?
C5 C1 H1A 124.9 . . ?
C2 C1 H1A 124.9 . . ?
Zr1 C1 H1A 124.9 . . ?

loop_
_geom_bond_atom_site_label_1
_geom_bond_atom_site_label_2
_geom_bond_distance
_geom_bond_site_symmetry_2
_geom_bond_publ_flag
Zr1 C18 2.252(5) . ?
Zr1 C15 2.257(5) . ?
Zr1 C2 2.500(6) . ?
Zr1 C7 2.501(7) . ?
Zr1 C3 2.502(7) . ?
Zr1 C8 2.505(7) . ?
Zr1 C5 2.510(7) . ?
Zr1 C4 2.513(7) . ?
Zr1 C9 2.514(7) . ?
Zr1 C1 2.516(6) . ?
Zr1 C10 2.521(6) . ?
Zr1 C6 2.523(6) . ?
C20 C19 1.418(9) . ?
C20 C21 1.536(9) . ?
C20 H20A 0.9700 . ?
C20 H20B 0.9700 . ?
C27 C28 1.377(8) . ?
C27 C26 1.383(8) . ?
C27 C31 1.484(6) . ?
C18 C17 1.353(7) . ?
C18 C19 1.508(7) . ?
C37 C44 1.365(8) . ?
C37 C38 1.401(8) . ?
C37 C34 1.494(6) . ?
C41 C42 1.384(8) . ?
C41 C39 1.402(8) . ?
C41 C17 1.528(6) . ?
C28 C29 1.382(7) . ?
C28 H28A 0.9300 . ?
C29 C23 1.405(7) . ?
C29 C30 1.488(8) . ?
C24 C26 1.384(7) . ?
C24 C23 1.402(8) . ?
C24 C25 1.521(8) . ?
C23 C16 1.521(6) . ?
C17 C16 1.525(7) . ?
C44 C42 1.397(7) 3_666 ?
C44 H44A 0.9300 . ?
C38 C39 1.394(7) 3_666 ?
C38 H38A 0.9300 . ?
C34 C33 1.371(7) . ?
C34 C35 1.387(7) . ?
C32 C31 1.364(8) . ?
C32 C33 1.395(7) . ?
C32 H32A 0.9300 . ?
C35 C36 1.386(6) . ?
C35 H35A 0.9300 . ?
C36 C31 1.395(7) . ?
C36 H36A 0.9300 . ?
C15 C16 1.353(7) . ?
C15 C14 1.506(7) . ?
C43 C42 1.518(8) . ?
C43 H43A 0.9600 . ?
C43 H43B 0.9600 . ?
C43 H43C 0.9600 . ?
C33 H33A 0.9300 . ?
C39 C38 1.394(7) 3_666 ?
C39 C40 1.518(8) . ?
C26 H26A 0.9300 . ?
C12 C11 1.431(12) . ?
C12 C13 1.555(9) . ?
C12 H12A 0.9700 . ?
C12 H12B 0.9700 . ?
C4 C5 1.372(10) . ?
C4 C3 1.396(10) . ?
C4 H4A 0.9800 . ?
C14 C13 1.507(8) . ?
C14 H14A 0.9700 . ?
C14 H14B 0.9700 . ?
C30 H30A 0.9600 . ?
C30 H30B 0.9600 . ?
C30 H30C 0.9600 . ?
C8 C9 1.401(9) . ?
C8 C7 1.402(9) . ?
C8 H8A 0.9800 . ?
C42 C44 1.397(7) 3_666 ?
C40 H40A 0.9600 . ?
C40 H40B 0.9600 . ?
C40 H40C 0.9600 . ?
C9 C10 1.404(9) . ?
C9 H9A 0.9800 . ?
C5 C1 1.356(10) . ?
C5 H5A 0.9800 . ?
C13 H13A 0.9700 . ?
C13 H13B 0.9700 . ?
C25 H25A 0.9600 . ?
C25 H25B 0.9600 . ?
C25 H25C 0.9600 . ?
C10 C6 1.371(9) . ?
C10 H10A 0.9800 . ?
C7 C6 1.393(9) . ?
C7 H7A 0.9800 . ?
C19 H19A 0.9700 . ?
C19 H19B 0.9700 . ?
C2 C1 1.364(9) . ?
C2 C3 1.398(10) . ?
C2 H2A 0.9800 . ?
C3 H3A 0.9800 . ?
C22 C21 1.473(11) . ?
C22 H22A 0.9600 . ?
C22 H22B 0.9600 . ?
C22 H22C 0.9600 . ?
C21 H21A 0.9700 . ?
C21 H21B 0.9700 . ?
C6 H6A 0.9800 . ?
C11 H11A 0.9600 . ?
C11 H11B 0.9600 . ?
C11 H11C 0.9600 . ?
C1 H1A 0.9800 . ?

loop_
_geom_torsion_atom_site_label_1
_geom_torsion_atom_site_label_2
_geom_torsion_atom_site_label_3
_geom_torsion_atom_site_label_4
_geom_torsion
_geom_torsion_site_symmetry_1
_geom_torsion_site_symmetry_2
_geom_torsion_site_symmetry_3
_geom_torsion_site_symmetry_4
_geom_torsion_publ_flag
C15 Zr1 C18 C17 -0.1(4) . . . . ?
C2 Zr1 C18 C17 133.9(4) . . . . ?
C7 Zr1 C18 C17 -131.8(4) . . . . ?
C3 Zr1 C18 C17 106.5(5) . . . . ?
C8 Zr1 C18 C17 -105.6(4) . . . . ?
C5 Zr1 C18 C17 88.0(5) . . . . ?
C4 Zr1 C18 C17 80.1(4) . . . . ?
C9 Zr1 C18 C17 -77.6(4) . . . . ?
C1 Zr1 C18 C17 127.4(4) . . . . ?
C10 Zr1 C18 C17 -81.5(5) . . . . ?
C6 Zr1 C18 C17 -123.1(4) . . . . ?
C15 Zr1 C18 C19 -172.5(6) . . . . ?
C2 Zr1 C18 C19 -38.5(6) . . . . ?
C7 Zr1 C18 C19 55.7(6) . . . . ?
C3 Zr1 C18 C19 -66.0(6) . . . . ?
C8 Zr1 C18 C19 81.9(6) . . . . ?
C5 Zr1 C18 C19 -84.4(6) . . . . ?
C4 Zr1 C18 C19 -92.4(6) . . . . ?
C9 Zr1 C18 C19 109.9(6) . . . . ?
C1 Zr1 C18 C19 -45.1(7) . . . . ?
C10 Zr1 C18 C19 106.0(6) . . . . ?
C6 Zr1 C18 C19 64.4(7) . . . . ?
C26 C27 C28 C29 8.4(7) . . . . ?
C31 C27 C28 C29 -168.3(5) . . . . ?
C27 C28 C29 C23 1.0(7) . . . . ?
C27 C28 C29 C30 -178.3(5) . . . . ?
C26 C24 C23 C29 12.5(7) . . . . ?
C25 C24 C23 C29 -166.3(5) . . . . ?
C26 C24 C23 C16 -164.0(5) . . . . ?
C25 C24 C23 C16 17.2(8) . . . . ?
C28 C29 C23 C24 -11.6(7) . . . . ?
C30 C29 C23 C24 167.7(5) . . . . ?
C28 C29 C23 C16 164.9(4) . . . . ?
C30 C29 C23 C16 -15.7(7) . . . . ?
C19 C18 C17 C16 173.3(6) . . . . ?
Zr1 C18 C17 C16 -0.1(7) . . . . ?
C19 C18 C17 C41 -4.4(9) . . . . ?
Zr1 C18 C17 C41 -177.8(4) . . . . ?
C42 C41 C17 C18 101.8(7) . . . . ?
C39 C41 C17 C18 -82.7(7) . . . . ?
C42 C41 C17 C16 -76.1(6) . . . . ?
C39 C41 C17 C16 99.4(6) . . . . ?
C38 C37 C44 C42 -5.6(7) . . . 3_666 ?
C34 C37 C44 C42 172.1(4) . . . 3_666 ?
C44 C37 C38 C39 4.5(7) . . . 3_666 ?
C34 C37 C38 C39 -173.3(4) . . . 3_666 ?
C44 C37 C34 C33 -139.8(6) . . . . ?
C38 C37 C34 C33 37.8(7) . . . . ?
C44 C37 C34 C35 35.9(7) . . . . ?
C38 C37 C34 C35 -146.4(5) . . . . ?
C33 C34 C35 C36 1.9(8) . . . . ?
C37 C34 C35 C36 -174.0(5) . . . . ?
C34 C35 C36 C31 0.2(8) . . . . ?
C18 Zr1 C15 C16 0.2(4) . . . . ?
C2 Zr1 C15 C16 -89.2(5) . . . . ?
C7 Zr1 C15 C16 96.3(5) . . . . ?
C3 Zr1 C15 C16 -74.8(5) . . . . ?
C8 Zr1 C15 C16 78.3(4) . . . . ?
C5 Zr1 C15 C16 -127.1(4) . . . . ?
C4 Zr1 C15 C16 -97.7(5) . . . . ?
C9 Zr1 C15 C16 99.0(4) . . . . ?
C1 Zr1 C15 C16 -128.6(4) . . . . ?
C10 Zr1 C15 C16 130.1(5) . . . . ?
C6 Zr1 C15 C16 133.5(4) . . . . ?
C18 Zr1 C15 C14 -172.1(6) . . . . ?
C2 Zr1 C15 C14 98.5(6) . . . . ?
C7 Zr1 C15 C14 -76.0(7) . . . . ?
C3 Zr1 C15 C14 112.9(6) . . . . ?
C8 Zr1 C15 C14 -94.0(6) . . . . ?
C5 Zr1 C15 C14 60.6(6) . . . . ?
C4 Zr1 C15 C14 90.0(6) . . . . ?
C9 Zr1 C15 C14 -73.3(6) . . . . ?
C1 Zr1 C15 C14 59.1(7) . . . . ?
C10 Zr1 C15 C14 -42.1(6) . . . . ?
C6 Zr1 C15 C14 -38.8(7) . . . . ?
C14 C15 C16 C23 -5.7(9) . . . . ?
Zr1 C15 C16 C23 -179.1(4) . . . . ?
C14 C15 C16 C17 173.0(6) . . . . ?
Zr1 C15 C16 C17 -0.3(7) . . . . ?
C24 C23 C16 C15 -80.4(7) . . . . ?
C29 C23 C16 C15 103.2(7) . . . . ?
C24 C23 C16 C17 100.8(6) . . . . ?
C29 C23 C16 C17 -75.7(6) . . . . ?
C18 C17 C16 C15 0.3(9) . . . . ?
C41 C17 C16 C15 178.2(6) . . . . ?
C18 C17 C16 C23 179.2(5) . . . . ?
C41 C17 C16 C23 -2.9(7) . . . . ?
C35 C34 C33 C32 -2.5(8) . . . . ?
C37 C34 C33 C32 173.5(5) . . . . ?
C31 C32 C33 C34 1.0(9) . . . . ?
C33 C32 C31 C36 1.0(8) . . . . ?
C33 C32 C31 C27 -172.9(5) . . . . ?
C35 C36 C31 C32 -1.6(8) . . . . ?
C35 C36 C31 C27 172.2(5) . . . . ?
C28 C27 C31 C32 137.1(6) . . . . ?
C26 C27 C31 C32 -39.4(8) . . . . ?
C28 C27 C31 C36 -36.6(7) . . . . ?
C26 C27 C31 C36 147.0(5) . . . . ?
C42 C41 C39 C38 8.5(7) . . . 3_666 ?
C17 C41 C39 C38 -167.0(4) . . . 3_666 ?
C42 C41 C39 C40 -166.9(5) . . . . ?
C17 C41 C39 C40 17.5(7) . . . . ?
C28 C27 C26 C24 -7.5(8) . . . . ?
C31 C27 C26 C24 169.1(5) . . . . ?
C23 C24 C26 C27 -2.9(8) . . . . ?
C25 C24 C26 C27 176.0(5) . . . . ?
C18 Zr1 C4 C5 167.9(4) . . . . ?
C15 Zr1 C4 C5 -111.3(4) . . . . ?
C2 Zr1 C4 C5 76.2(4) . . . . ?
C7 Zr1 C4 C5 50.9(7) . . . . ?
C3 Zr1 C4 C5 113.6(6) . . . . ?
C8 Zr1 C4 C5 106.3(19) . . . . ?
C9 Zr1 C4 C5 -71.2(6) . . . . ?
C1 Zr1 C4 C5 36.5(4) . . . . ?
C10 Zr1 C4 C5 -31.1(5) . . . . ?
C6 Zr1 C4 C5 10.0(6) . . . . ?
C18 Zr1 C4 C3 54.3(4) . . . . ?
C15 Zr1 C4 C3 135.1(4) . . . . ?
C2 Zr1 C4 C3 -37.4(4) . . . . ?
C7 Zr1 C4 C3 -62.7(6) . . . . ?
C8 Zr1 C4 C3 -7(2) . . . . ?
C5 Zr1 C4 C3 -113.6(6) . . . . ?
C9 Zr1 C4 C3 175.2(4) . . . . ?
C1 Zr1 C4 C3 -77.2(4) . . . . ?
C10 Zr1 C4 C3 -144.7(4) . . . . ?
C6 Zr1 C4 C3 -103.7(5) . . . . ?
C16 C15 C14 C13 143.8(7) . . . . ?
Zr1 C15 C14 C13 -44.8(9) . . . . ?
C18 Zr1 C8 C9 119.6(4) . . . . ?
C15 Zr1 C8 C9 40.4(4) . . . . ?
C2 Zr1 C8 C9 -150.0(4) . . . . ?
C7 Zr1 C8 C9 -114.4(5) . . . . ?
C3 Zr1 C8 C9 175.8(4) . . . . ?
C5 Zr1 C8 C9 -82.1(6) . . . . ?
C4 Zr1 C8 C9 -178.0(17) . . . . ?
C1 Zr1 C8 C9 -112.5(4) . . . . ?
C10 Zr1 C8 C9 -37.2(4) . . . . ?
C6 Zr1 C8 C9 -76.8(4) . . . . ?
C18 Zr1 C8 C7 -126.0(4) . . . . ?
C15 Zr1 C8 C7 154.9(4) . . . . ?
C2 Zr1 C8 C7 -35.5(5) . . . . ?
C3 Zr1 C8 C7 -69.8(5) . . . . ?
C5 Zr1 C8 C7 32.3(6) . . . . ?
C4 Zr1 C8 C7 -63.5(19) . . . . ?
C9 Zr1 C8 C7 114.4(5) . . . . ?
C1 Zr1 C8 C7 1.9(5) . . . . ?
C10 Zr1 C8 C7 77.2(4) . . . . ?
C6 Zr1 C8 C7 37.6(4) . . . . ?
C39 C41 C42 C44 -7.5(7) . . . 3_666 ?
C17 C41 C42 C44 168.0(4) . . . 3_666 ?
C39 C41 C42 C43 170.7(5) . . . . ?
C17 C41 C42 C43 -13.7(7) . . . . ?
C7 C8 C9 C10 0.1(8) . . . . ?
Zr1 C8 C9 C10 66.6(5) . . . . ?
C7 C8 C9 Zr1 -66.5(5) . . . . ?
C18 Zr1 C9 C8 -59.7(4) . . . . ?
C15 Zr1 C9 C8 -140.1(4) . . . . ?
C2 Zr1 C9 C8 50.6(6) . . . . ?
C7 Zr1 C9 C8 37.4(4) . . . . ?
C3 Zr1 C9 C8 -23(2) . . . . ?
C5 Zr1 C9 C8 136.1(4) . . . . ?
C4 Zr1 C9 C8 179.5(4) . . . . ?
C1 Zr1 C9 C8 93.5(5) . . . . ?
C10 Zr1 C9 C8 114.7(6) . . . . ?
C6 Zr1 C9 C8 77.9(4) . . . . ?
C18 Zr1 C9 C10 -174.4(4) . . . . ?
C15 Zr1 C9 C10 105.3(4) . . . . ?
C2 Zr1 C9 C10 -64.0(6) . . . . ?
C7 Zr1 C9 C10 -77.2(4) . . . . ?
C3 Zr1 C9 C10 -137.8(18) . . . . ?
C8 Zr1 C9 C10 -114.7(6) . . . . ?
C5 Zr1 C9 C10 21.4(5) . . . . ?
C4 Zr1 C9 C10 64.8(6) . . . . ?
C1 Zr1 C9 C10 -21.2(5) . . . . ?
C6 Zr1 C9 C10 -36.7(4) . . . . ?
C3 C4 C5 C1 -0.7(8) . . . . ?
Zr1 C4 C5 C1 -67.2(5) . . . . ?
C3 C4 C5 Zr1 66.6(5) . . . . ?
C18 Zr1 C5 C1 100.0(5) . . . . ?
C15 Zr1 C5 C1 -177.6(4) . . . . ?
C2 Zr1 C5 C1 36.0(4) . . . . ?
C7 Zr1 C5 C1 -33.3(5) . . . . ?
C3 Zr1 C5 C1 77.1(5) . . . . ?
C8 Zr1 C5 C1 -52.7(6) . . . . ?
C4 Zr1 C5 C1 115.1(6) . . . . ?
C9 Zr1 C5 C1 -99.9(5) . . . . ?
C10 Zr1 C5 C1 -88.3(4) . . . . ?
C6 Zr1 C5 C1 -56.9(5) . . . . ?
C18 Zr1 C5 C4 -15.2(5) . . . . ?
C15 Zr1 C5 C4 67.3(4) . . . . ?
C2 Zr1 C5 C4 -79.2(5) . . . . ?
C7 Zr1 C5 C4 -148.5(4) . . . . ?
C3 Zr1 C5 C4 -38.0(4) . . . . ?
C8 Zr1 C5 C4 -167.8(4) . . . . ?
C9 Zr1 C5 C4 145.0(4) . . . . ?
C1 Zr1 C5 C4 -115.1(6) . . . . ?
C10 Zr1 C5 C4 156.5(4) . . . . ?
C6 Zr1 C5 C4 -172.1(4) . . . . ?
C15 C14 C13 C12 -176.8(7) . . . . ?
C11 C12 C13 C14 78.4(10) . . . . ?
C8 C9 C10 C6 0.8(8) . . . . ?
Zr1 C9 C10 C6 67.0(5) . . . . ?
C8 C9 C10 Zr1 -66.2(5) . . . . ?
C18 Zr1 C10 C6 -107.2(5) . . . . ?
C15 Zr1 C10 C6 174.5(5) . . . . ?
C2 Zr1 C10 C6 28.1(5) . . . . ?
C7 Zr1 C10 C6 -36.4(4) . . . . ?
C3 Zr1 C10 C6 55.9(7) . . . . ?
C8 Zr1 C10 C6 -77.1(5) . . . . ?
C5 Zr1 C10 C6 81.4(5) . . . . ?
C4 Zr1 C10 C6 97.5(5) . . . . ?
C9 Zr1 C10 C6 -114.4(6) . . . . ?
C1 Zr1 C10 C6 49.5(5) . . . . ?
C18 Zr1 C10 C9 7.2(5) . . . . ?
C15 Zr1 C10 C9 -71.2(4) . . . . ?
C2 Zr1 C10 C9 142.5(4) . . . . ?
C7 Zr1 C10 C9 78.0(4) . . . . ?
C3 Zr1 C10 C9 170.3(5) . . . . ?
C8 Zr1 C10 C9 37.2(4) . . . . ?
C5 Zr1 C10 C9 -164.3(4) . . . . ?
C4 Zr1 C10 C9 -148.1(4) . . . . ?
C1 Zr1 C10 C9 163.9(4) . . . . ?
C6 Zr1 C10 C9 114.4(6) . . . . ?
C9 C8 C7 C6 -1.0(8) . . . . ?
Zr1 C8 C7 C6 -67.9(5) . . . . ?
C9 C8 C7 Zr1 66.9(5) . . . . ?
C18 Zr1 C7 C6 167.6(4) . . . . ?
C15 Zr1 C7 C6 79.5(5) . . . . ?
C2 Zr1 C7 C6 -96.5(4) . . . . ?
C3 Zr1 C7 C6 -110.8(4) . . . . ?
C8 Zr1 C7 C6 113.5(6) . . . . ?
C5 Zr1 C7 C6 -48.3(5) . . . . ?
C4 Zr1 C7 C6 -76.3(6) . . . . ?
C9 Zr1 C7 C6 76.2(4) . . . . ?
C1 Zr1 C7 C6 -64.9(4) . . . . ?
C10 Zr1 C7 C6 35.6(4) . . . . ?
C18 Zr1 C7 C8 54.1(4) . . . . ?
C15 Zr1 C7 C8 -33.9(5) . . . . ?
C2 Zr1 C7 C8 150.0(4) . . . . ?
C3 Zr1 C7 C8 135.7(4) . . . . ?
C5 Zr1 C7 C8 -161.8(4) . . . . ?
C4 Zr1 C7 C8 170.2(4) . . . . ?
C9 Zr1 C7 C8 -37.3(4) . . . . ?
C1 Zr1 C7 C8 -178.4(4) . . . . ?
C10 Zr1 C7 C8 -77.9(4) . . . . ?
C6 Zr1 C7 C8 -113.5(6) . . . . ?
C21 C20 C19 C18 174.3(6) . . . . ?
C17 C18 C19 C20 148.3(7) . . . . ?
Zr1 C18 C19 C20 -40.1(10) . . . . ?
C18 Zr1 C2 C1 -169.8(5) . . . . ?
C15 Zr1 C2 C1 -86.0(5) . . . . ?
C7 Zr1 C2 C1 89.9(5) . . . . ?
C3 Zr1 C2 C1 -112.8(7) . . . . ?
C8 Zr1 C2 C1 108.2(5) . . . . ?
C5 Zr1 C2 C1 -35.7(5) . . . . ?
C4 Zr1 C2 C1 -75.6(5) . . . . ?
C9 Zr1 C2 C1 79.3(6) . . . . ?
C10 Zr1 C2 C1 43.4(6) . . . . ?
C6 Zr1 C2 C1 57.7(5) . . . . ?
C18 Zr1 C2 C3 -57.0(4) . . . . ?
C15 Zr1 C2 C3 26.8(6) . . . . ?
C7 Zr1 C2 C3 -157.3(4) . . . . ?
C8 Zr1 C2 C3 -139.1(4) . . . . ?
C5 Zr1 C2 C3 77.1(5) . . . . ?
C4 Zr1 C2 C3 37.2(4) . . . . ?
C9 Zr1 C2 C3 -167.9(4) . . . . ?
C1 Zr1 C2 C3 112.8(7) . . . . ?
C10 Zr1 C2 C3 156.1(4) . . . . ?
C6 Zr1 C2 C3 170.5(4) . . . . ?
C5 C4 C3 C2 -0.4(8) . . . . ?
Zr1 C4 C3 C2 66.6(5) . . . . ?
C5 C4 C3 Zr1 -67.0(5) . . . . ?
C1 C2 C3 C4 1.3(8) . . . . ?
Zr1 C2 C3 C4 -67.0(5) . . . . ?
C1 C2 C3 Zr1 68.3(5) . . . . ?
C18 Zr1 C3 C4 -124.3(4) . . . . ?
C15 Zr1 C3 C4 -46.1(4) . . . . ?
C2 Zr1 C3 C4 114.5(6) . . . . ?
C7 Zr1 C3 C4 141.8(4) . . . . ?
C8 Zr1 C3 C4 178.7(4) . . . . ?
C5 Zr1 C3 C4 37.3(4) . . . . ?
C9 Zr1 C3 C4 -161.6(17) . . . . ?
C1 Zr1 C3 C4 77.0(4) . . . . ?
C10 Zr1 C3 C4 69.0(7) . . . . ?
C6 Zr1 C3 C4 102.5(5) . . . . ?
C18 Zr1 C3 C2 121.2(4) . . . . ?
C15 Zr1 C3 C2 -160.6(4) . . . . ?
C7 Zr1 C3 C2 27.3(5) . . . . ?
C8 Zr1 C3 C2 64.2(5) . . . . ?
C5 Zr1 C3 C2 -77.3(5) . . . . ?
C4 Zr1 C3 C2 -114.5(6) . . . . ?
C9 Zr1 C3 C2 83.9(19) . . . . ?
C1 Zr1 C3 C2 -37.5(4) . . . . ?
C10 Zr1 C3 C2 -45.5(8) . . . . ?
C6 Zr1 C3 C2 -12.0(6) . . . . ?
C19 C20 C21 C22 -76.2(9) . . . . ?
C9 C10 C6 C7 -1.5(9) . . . . ?
Zr1 C10 C6 C7 65.0(5) . . . . ?
C9 C10 C6 Zr1 -66.5(5) . . . . ?
C8 C7 C6 C10 1.6(9) . . . . ?
Zr1 C7 C6 C10 -65.8(5) . . . . ?
C8 C7 C6 Zr1 67.3(5) . . . . ?
C18 Zr1 C6 C10 100.4(5) . . . . ?
C15 Zr1 C6 C10 -6.4(5) . . . . ?
C2 Zr1 C6 C10 -157.1(4) . . . . ?
C7 Zr1 C6 C10 116.7(6) . . . . ?
C3 Zr1 C6 C10 -150.6(4) . . . . ?
C8 Zr1 C6 C10 78.7(5) . . . . ?
C5 Zr1 C6 C10 -104.0(5) . . . . ?
C4 Zr1 C6 C10 -109.3(5) . . . . ?
C9 Zr1 C6 C10 37.8(4) . . . . ?
C1 Zr1 C6 C10 -130.4(5) . . . . ?
C18 Zr1 C6 C7 -16.3(5) . . . . ?
C15 Zr1 C6 C7 -123.0(4) . . . . ?
C2 Zr1 C6 C7 86.2(4) . . . . ?
C3 Zr1 C6 C7 92.7(5) . . . . ?
C8 Zr1 C6 C7 -38.0(4) . . . . ?
C5 Zr1 C6 C7 139.3(4) . . . . ?
C4 Zr1 C6 C7 134.0(4) . . . . ?
C9 Zr1 C6 C7 -78.9(4) . . . . ?
C1 Zr1 C6 C7 113.0(4) . . . . ?
C10 Zr1 C6 C7 -116.7(6) . . . . ?
C4 C5 C1 C2 1.5(9) . . . . ?
Zr1 C5 C1 C2 -65.5(5) . . . . ?
C4 C5 C1 Zr1 67.0(5) . . . . ?
C3 C2 C1 C5 -1.7(9) . . . . ?
Zr1 C2 C1 C5 65.9(5) . . . . ?
C3 C2 C1 Zr1 -67.5(5) . . . . ?
C18 Zr1 C1 C5 -104.2(5) . . . . ?
C15 Zr1 C1 C5 2.9(5) . . . . ?
C2 Zr1 C1 C5 -116.7(7) . . . . ?
C7 Zr1 C1 C5 151.5(5) . . . . ?
C3 Zr1 C1 C5 -78.1(5) . . . . ?
C8 Zr1 C1 C5 150.4(4) . . . . ?
C4 Zr1 C1 C5 -36.9(4) . . . . ?
C9 Zr1 C1 C5 109.5(5) . . . . ?
C10 Zr1 C1 C5 98.2(5) . . . . ?
C6 Zr1 C1 C5 122.1(5) . . . . ?
C18 Zr1 C1 C2 12.6(6) . . . . ?
C15 Zr1 C1 C2 119.7(5) . . . . ?
C7 Zr1 C1 C2 -91.8(5) . . . . ?
C3 Zr1 C1 C2 38.7(5) . . . . ?
C8 Zr1 C1 C2 -92.8(5) . . . . ?
C5 Zr1 C1 C2 116.7(7) . . . . ?
C4 Zr1 C1 C2 79.8(5) . . . . ?
C9 Zr1 C1 C2 -133.7(5) . . . . ?
C10 Zr1 C1 C2 -145.1(5) . . . . ?
C6 Zr1 C1 C2 -121.2(5) . . . . ?
